data_8103865
loop_
_publ_author_name
'Loeper, M.'
'Gessner, W.'
'Schneider, M.'
'Reck, G.'

_publ_section_title
;
 Crystal structure of nonasodium bis(hexahydroxogallate) trihydroxide
 hexahydrate, Na9 (Ga (O H)6)2 (O H)3 (H2 O)6
;
_journal_name_full 'Zeitschrift fuer Kristallographie (149,1979-)'
_journal_page_first 709
_journal_page_last 710
_journal_volume 211
_journal_year 1996
_chemical_formula_sum 'Ga2 H27 Na9 O21'
_chemical_name_systematic 'Na9 (Ga (O H)6)2 (O H)3 (H2 O)6'
_space_group_IT_number 2
_symmetry_space_group_name_Hall '-P 1'
_symmetry_space_group_name_H-M 'P -1'
_cell_angle_alpha 76.02
_cell_angle_beta 92.45
_cell_angle_gamma 71.81
_cell_formula_units_Z 1
_cell_length_a 8.695
_cell_length_b 11.313
_cell_length_c 5.836
_cell_volume 524.860
_citation_journal_id_ASTM ZEKRDZ
_cod_data_source_file Loeper_ZEKRDZ_1996_1920.cif
_cod_data_source_block H27Ga2Na9O21
_cod_original_cell_volume 524.8596
_cod_original_formula_sum 'H27 Ga2 Na9 O21'
_cod_database_code 8103865

loop_
_symmetry_equiv_pos_as_xyz
x,y,z
-x,-y,-z

loop_
_atom_site_label
_atom_site_type_symbol
_atom_site_fract_x
_atom_site_fract_y
_atom_site_fract_z
_atom_site_occupancy
_atom_site_U_iso_or_equiv
Na1 Na+1 0.3985 0.27674 0.9832 1 0.0
O6 O-2 0.4256 0.3711 0.5958 1 0.0
O5 O-2 0.5987 0.1124 0.8531 1 0.0
Ga1 Ga+3 0.59341 0.22602 0.52342 1 0.0
Na4 Na+1 0.4129 0.01271 0.7365 1 0.0
O8 O-2 0.192 0.1816 0.8449 1 0.0
Na5 Na+1 0.9967 0.1013 0.6414 0.5 0.0
O11 O-2 0.0473 0.1719 0.2543 0.5 0.0
Na3 Na+1 0.798 0.17899 0.0586 1 0.0
O12 O-2 0.0744 0.3756 0.4221 1 0.0
Na2 Na+1 0.591 0.46763 0.7627 1 0.0
O9 O-2 0.0299 0.0242 -0.0152 0.5 0.0
O7 O-2 0.7998 0.5278 0.9534 1 0.0
O4 O-2 0.6021 0.3358 0.1936 1 0.0
O1 O-2 0.7656 0.0719 0.4606 1 0.0
O3 O-2 0.4297 0.1671 0.3839 1 0.0
O10 O-2 0.0095 0.2359 0.2438 0.5 0.0
O2 O-2 0.759 0.2848 0.6586 1 0.0
